data_8102562
loop_
_publ_author_name
'Xiu-Yan Wang'
'Xiu-Mei Li'
'Qing-Wei Wang'

_publ_section_title
;
 Crystal structure of diaqua-bis(1,10-phenanthroline)nickel(II)
 thiophene-2,5-dicarboxylate octahydrate, [Ni(H2O)2(C12H8N2)2][C6H2O4S]
 &#x00B7; 8H2O
;
_journal_issue 4
_journal_name_full 'Zeitschrift f\"ur Kristallographie - New Crystal Structures'
_journal_page_first 643
_journal_volume 224
_journal_year 2009
_chemical_formula_moiety 'C30 H38 N4 Ni O14 S'
_chemical_formula_sum 'C30 H38 N4 Ni O14 S'
_chemical_formula_weight 769.41
_chemical_name_systematic
;
diaqua-(1,10-phenanthroline)nickel(II) 
thiophene-2,5-dicarboxylate-hydrate(1:8), [Ni(C~12~H~8~N~2~)
(C~10~H~8~N~2~)(H~2~O)~2~]~n~.(C~6~H~2~O~4~S).8H~2~O
;
_space_group_IT_number 2
_symmetry_cell_setting triclinic
_symmetry_space_group_name_Hall '-P 1'
_symmetry_space_group_name_H-M 'P -1'
_atom_sites_solution_hydrogens geom
_atom_sites_solution_primary direct
_atom_sites_solution_secondary difmap
_audit_creation_method SHELXL-97
_cell_angle_alpha 104.4620(10)
_cell_angle_beta 103.3530(10)
_cell_angle_gamma 110.0810(10)
_cell_formula_units_Z 2
_cell_length_a 12.2349(11)
_cell_length_b 12.4846(11)
_cell_length_c 13.2480(12)
_cell_measurement_reflns_used 5065
_cell_measurement_temperature 292(2)
_cell_measurement_theta_max 26.04
_cell_measurement_theta_min 1.69
_cell_volume 1725.2(3)
_computing_cell_refinement 'Bruker SMART'
_computing_data_collection 'Bruker SMART'
_computing_data_reduction 'Bruker SAINT'
_computing_molecular_graphics 'Bruker SHELXTL'
_computing_publication_material 'Bruker SHELXTL'
_computing_structure_refinement 'SHELXL-97 (Sheldrick, 1997)'
_computing_structure_solution 'Bruker SHELXTL'
_diffrn_ambient_temperature 292(2)
_diffrn_detector_area_resol_mean 'Bruker CCD diffractometer'
_diffrn_measured_fraction_theta_full 0.974
_diffrn_measured_fraction_theta_max 0.974
_diffrn_measurement_device_type MoK\a
_diffrn_measurement_method 'sealed tube'
_diffrn_radiation_monochromator graphite
_diffrn_radiation_source 'fine-focus sealed tube'
_diffrn_radiation_type MoK\a
_diffrn_radiation_wavelength 0.71073
_diffrn_reflns_av_R_equivalents 0.0178
_diffrn_reflns_av_sigmaI/netI 0.0410
_diffrn_reflns_limit_h_max 15
_diffrn_reflns_limit_h_min -14
_diffrn_reflns_limit_k_max 15
_diffrn_reflns_limit_k_min -10
_diffrn_reflns_limit_l_max 16
_diffrn_reflns_limit_l_min -16
_diffrn_reflns_number 9773
_diffrn_reflns_theta_full 26.04
_diffrn_reflns_theta_max 26.04
_diffrn_reflns_theta_min 1.69
_diffrn_standards_decay_% none
_diffrn_standards_interval_count none
_diffrn_standards_interval_time none
_diffrn_standards_number 'w\ scan'
_exptl_absorpt_coefficient_mu 0.696
_exptl_absorpt_correction_T_max 0.984
_exptl_absorpt_correction_T_min 0.921
_exptl_absorpt_correction_type multi-scan
_exptl_crystal_colour blue
_exptl_crystal_density_diffrn 1.481
_exptl_crystal_density_method 'not measured'
_exptl_crystal_description block
_exptl_crystal_F_000 804
_exptl_crystal_size_max 0.125
_exptl_crystal_size_mid 0.096
_exptl_crystal_size_min 0.021
_refine_diff_density_max 0.360
_refine_diff_density_min -0.373
_refine_diff_density_rms 0.061
_refine_ls_extinction_method none
_refine_ls_goodness_of_fit_ref 1.020
_refine_ls_hydrogen_treatment constr
_refine_ls_matrix_type full
_refine_ls_number_parameters 451
_refine_ls_number_reflns 6657
_refine_ls_number_restraints 0
_refine_ls_restrained_S_all 1.020
_refine_ls_R_factor_all 0.0663
_refine_ls_R_factor_gt 0.0473
_refine_ls_shift/su_max 0.000
_refine_ls_shift/su_mean 0.000
_refine_ls_structure_factor_coef Fsqd
_refine_ls_weighting_details 'calc w=1/[\s^2^(Fo^2^)+(0.0657P)^2^+0.7622P] where P=(Fo^2^+2Fc^2^)/3'
_refine_ls_weighting_scheme calc
_refine_ls_wR_factor_gt 0.1173
_refine_ls_wR_factor_ref 0.1288
_reflns_number_gt 5089
_reflns_number_total 6657
_reflns_threshold_expression >2sigma(I)
_cod_data_source_file 1267-2777.cff
_cod_data_source_block 1
_cod_database_code 8102562

loop_
_symmetry_equiv_pos_as_xyz
'x, y, z'
'-x, -y, -z'

loop_
_atom_site_label
_atom_site_type_symbol
_atom_site_fract_x
_atom_site_fract_y
_atom_site_fract_z
_atom_site_U_iso_or_equiv
_atom_site_adp_type
_atom_site_occupancy
_atom_site_symmetry_multiplicity
_atom_site_Wyckoff_symbol
_atom_site_calc_flag
_atom_site_refinement_flags
_atom_site_disorder_assembly
_atom_site_disorder_group
C1 C 0.2295(3) 0.3388(3) 0.4576(3) 0.0504(8) Uani 1 2 i d . . .
H7 H 0.1479 0.3038 0.4092 0.060 Uiso 1 2 i calc R . .
C2 C 0.2747(4) 0.4539(3) 0.5398(3) 0.0586(9) Uani 1 2 i d . . .
H1 H 0.2240 0.4945 0.5451 0.070 Uiso 1 2 i calc R . .
C3 C 0.3930(4) 0.5057(3) 0.6115(3) 0.0576(9) Uani 1 2 i d . . .
H2 H 0.4239 0.5821 0.6669 0.069 Uiso 1 2 i calc R . .
C4 C 0.4690(3) 0.4443(3) 0.6022(3) 0.0481(8) Uani 1 2 i d . . .
C5 C 0.5958(4) 0.4909(4) 0.6739(3) 0.0632(10) Uani 1 2 i d . . .
H3 H 0.6321 0.5677 0.7297 0.076 Uiso 1 2 i calc R . .
C6 C 0.6628(3) 0.4266(4) 0.6622(3) 0.0621(10) Uani 1 2 i d . . .
H4 H 0.7443 0.4594 0.7103 0.074 Uiso 1 2 i calc R . .
C7 C 0.6118(3) 0.3086(3) 0.5775(3) 0.0485(8) Uani 1 2 i d . . .
C8 C 0.6769(3) 0.2359(4) 0.5621(3) 0.0586(10) Uani 1 2 i d . . .
H5 H 0.7584 0.2638 0.6087 0.070 Uiso 1 2 i calc R . .
C9 C 0.6203(3) 0.1244(4) 0.4788(3) 0.0579(9) Uani 1 2 i d . . .
H6 H 0.6631 0.0764 0.4673 0.069 Uiso 1 2 i calc R . .
C10 C 0.4974(3) 0.0830(3) 0.4109(3) 0.0484(8) Uani 1 2 i d . . .
H8 H 0.4597 0.0065 0.3545 0.058 Uiso 1 2 i calc R . .
C11 C 0.4887(3) 0.2597(3) 0.5044(2) 0.0400(7) Uani 1 2 i d . . .
C12 C 0.4168(3) 0.3289(3) 0.5177(2) 0.0387(7) Uani 1 2 i d . . .
C13 C 0.3743(3) 0.1765(3) 0.1793(3) 0.0497(8) Uani 1 2 i d . . .
H9 H 0.4427 0.1700 0.2208 0.060 Uiso 1 2 i calc R . .
C14 C 0.3820(4) 0.2163(4) 0.0901(3) 0.0633(10) Uani 1 2 i d . . .
H10 H 0.4539 0.2347 0.0724 0.076 Uiso 1 2 i calc R . .
C15 C 0.2838(4) 0.2277(4) 0.0300(3) 0.0666(11) Uani 1 2 i d . . .
H11 H 0.2888 0.2558 -0.0283 0.080 Uiso 1 2 i calc R . .
C16 C 0.1741(4) 0.1973(3) 0.0554(3) 0.0539(9) Uani 1 2 i d . . .
C17 C 0.0651(5) 0.2043(4) -0.0040(3) 0.0739(12) Uani 1 2 i d . . .
H12 H 0.0653 0.2331 -0.0623 0.089 Uiso 1 2 i calc R . .
C18 C -0.0377(4) 0.1701(4) 0.0228(3) 0.0750(13) Uani 1 2 i d . . .
H13 H -0.1073 0.1756 -0.0176 0.090 Uiso 1 2 i calc R . .
C19 C -0.0429(3) 0.1253(3) 0.1119(3) 0.0575(9) Uani 1 2 i d . . .
C20 C -0.1475(3) 0.0858(4) 0.1428(4) 0.0739(13) Uani 1 2 i d . . .
H14 H -0.2199 0.0890 0.1051 0.089 Uiso 1 2 i calc R . .
C21 C -0.1441(3) 0.0429(4) 0.2270(4) 0.0716(12) Uani 1 2 i d . . .
H15 H -0.2138 0.0158 0.2470 0.086 Uiso 1 2 i calc R . .
C22 C -0.0343(3) 0.0398(3) 0.2836(3) 0.0565(9) Uani 1 2 i d . . .
H16 H -0.0327 0.0101 0.3414 0.068 Uiso 1 2 i calc R . .
C23 C 0.0636(3) 0.1188(3) 0.1730(2) 0.0416(7) Uani 1 2 i d . . .
C24 C 0.1732(3) 0.1556(3) 0.1443(2) 0.0412(7) Uani 1 2 i d . . .
C25 C 0.3895(3) 0.3186(3) 0.7936(2) 0.0416(7) Uani 1 2 i d . . .
C26 C 0.4809(3) 0.4255(3) 0.8716(3) 0.0482(8) Uani 1 2 i d . . .
H17 H 0.4698 0.4964 0.8953 0.058 Uiso 1 2 i calc R . .
C27 C 0.5940(3) 0.4182(3) 0.9131(3) 0.0514(8) Uani 1 2 i d . . .
H18 H 0.6653 0.4836 0.9664 0.062 Uiso 1 2 i calc R . .
C28 C 0.5873(3) 0.3048(3) 0.8665(3) 0.0441(7) Uani 1 2 i d . . .
C29 C 0.6860(3) 0.2607(4) 0.8917(3) 0.0514(8) Uani 1 2 i d . . .
C30 C 0.2579(3) 0.2916(3) 0.7360(3) 0.0458(8) Uani 1 2 i d . . .
N1 N 0.4319(2) 0.1477(2) 0.4230(2) 0.0384(6) Uani 1 2 i d . . .
N2 N 0.2978(2) 0.2772(2) 0.4456(2) 0.0397(6) Uani 1 2 i d . . .
N3 N 0.2736(2) 0.1479(2) 0.20695(19) 0.0381(6) Uani 1 2 i d . . .
N4 N 0.0675(2) 0.0773(2) 0.2584(2) 0.0427(6) Uani 1 2 i d . . .
O1 O 0.7913(2) 0.3381(3) 0.9579(2) 0.0727(8) Uani 1 2 i d . . .
O2 O 0.6548(2) 0.1489(2) 0.8455(2) 0.0630(7) Uani 1 2 i d . . .
O3 O 0.1953(2) 0.1979(2) 0.65075(19) 0.0569(6) Uani 1 2 i d . . .
O4 O 0.2188(2) 0.3645(2) 0.7797(2) 0.0688(7) Uani 1 2 i d . . .
O5 O 0.2040(2) 0.0456(2) 0.47014(17) 0.0505(6) Uani 1 2 i d . . .
H5A H 0.1486 -0.0240 0.4445 0.076 Uiso 1 2 i calc R . .
H5B H 0.2094 0.0914 0.5219 0.061 Uiso 1 2 i d R . .
O6 O 0.2061(2) -0.0809(2) 0.25796(19) 0.0505(6) Uani 1 2 i d . . .
H6A H 0.1548 -0.1262 0.2765 0.061 Uiso 1 2 i calc R . .
H6B H 0.2698 -0.0991 0.2313 0.076 Uiso 1 2 i d R . .
O7 O -0.0378(3) 0.1645(3) 0.5411(3) 0.0877(10) Uani 1 2 i d . . .
H7A H 0.0530 0.1936 0.5742 0.105 Uiso 1 2 i d R . .
H7B H -0.0588 0.2164 0.5025 0.105 Uiso 1 2 i d R . .
O8 O 0.9429(4) 0.5025(4) 0.8788(3) 0.1165(13) Uani 1 2 i d . . .
H8A H 0.9013 0.4633 0.9229 0.175 Uiso 1 2 i d R . .
H8B H 0.9811 0.5888 0.9159 0.140 Uiso 1 2 i d R . .
O9 O 0.6835(3) 0.2490(3) 0.2748(2) 0.0789(8) Uani 1 2 i d . . .
H9A H 0.6628 0.2850 0.3272 0.095 Uiso 1 2 i d R . .
H9B H 0.6293 0.1697 0.2136 0.095 Uiso 1 2 i d R . .
O10 O -0.0274(3) 0.5334(4) 0.6497(3) 0.1210(14) Uani 1 2 i d . . .
H10A H -0.1019 0.5030 0.6055 0.145 Uiso 1 2 i d R . .
H10B H -0.0261 0.5186 0.7191 0.181 Uiso 1 2 i d R . .
O11 O 0.2159(4) 0.5900(3) 0.8244(3) 0.1010(11) Uani 1 2 i d . . .
H11A H 0.3000 0.6241 0.8555 0.121 Uiso 1 2 i d R . .
H11B H 0.2111 0.5084 0.8150 0.121 Uiso 1 2 i d R . .
O12 O 0.5418(3) 0.0169(3) 0.1121(3) 0.0832(9) Uani 1 2 i d . . .
H12A H 0.5831 -0.0214 0.0913 0.100 Uiso 1 2 i d R . .
H12B H 0.4878 -0.0189 0.1499 0.100 Uiso 1 2 i d R . .
O13 O -0.0962(3) 0.3270(3) 0.4546(3) 0.0972(10) Uani 1 2 i d . . .
H13A H -0.1456 0.2977 0.3878 0.146 Uiso 1 2 i d R . .
H13B H -0.0365 0.3987 0.4999 0.117 Uiso 1 2 i d R . .
O14 O 0.9751(3) 0.3001(3) 0.7696(3) 0.0782(8) Uani 1 2 i d . . .
H14A H 0.9767 0.3785 0.8126 0.094 Uiso 1 2 i d R . .
H14B H 1.0541 0.3187 0.7531 0.094 Uiso 1 2 i d R . .
S S 0.44296(8) 0.20745(8) 0.76935(7) 0.0462(2) Uani 1 2 i d . . .
Ni1 Ni 0.24451(3) 0.09770(4) 0.34129(3) 0.03547(13) Uani 1 2 i d . . .

loop_
_atom_site_aniso_label
_atom_site_aniso_U_11
_atom_site_aniso_U_22
_atom_site_aniso_U_33
_atom_site_aniso_U_23
_atom_site_aniso_U_13
_atom_site_aniso_U_12
C1 0.061(2) 0.051(2) 0.0491(18) 0.0193(17) 0.0195(16) 0.0336(18)
C2 0.079(3) 0.053(2) 0.058(2) 0.0187(19) 0.032(2) 0.040(2)
C3 0.081(3) 0.041(2) 0.0460(19) 0.0095(16) 0.0297(19) 0.0199(19)
C4 0.058(2) 0.0406(19) 0.0372(16) 0.0134(15) 0.0181(15) 0.0105(16)
C5 0.065(2) 0.052(2) 0.0399(18) 0.0057(17) 0.0127(17) -0.0002(19)
C6 0.047(2) 0.069(3) 0.0440(19) 0.0171(19) 0.0071(16) 0.0025(19)
C7 0.0349(16) 0.060(2) 0.0415(17) 0.0236(17) 0.0095(13) 0.0087(16)
C8 0.0354(18) 0.082(3) 0.058(2) 0.038(2) 0.0100(16) 0.0194(18)
C9 0.046(2) 0.072(3) 0.071(2) 0.038(2) 0.0198(18) 0.0334(19)
C10 0.0435(18) 0.051(2) 0.055(2) 0.0234(17) 0.0138(15) 0.0240(16)
C11 0.0377(16) 0.0459(19) 0.0349(15) 0.0204(14) 0.0116(13) 0.0126(14)
C12 0.0436(17) 0.0373(17) 0.0334(15) 0.0156(13) 0.0144(13) 0.0125(14)
C13 0.0478(19) 0.050(2) 0.0538(19) 0.0163(17) 0.0236(16) 0.0219(16)
C14 0.074(3) 0.060(2) 0.063(2) 0.023(2) 0.042(2) 0.025(2)
C15 0.102(3) 0.060(2) 0.0436(19) 0.0255(18) 0.033(2) 0.031(2)
C16 0.075(2) 0.043(2) 0.0364(17) 0.0110(15) 0.0107(16) 0.0263(18)
C17 0.103(4) 0.075(3) 0.048(2) 0.027(2) 0.008(2) 0.050(3)
C18 0.087(3) 0.075(3) 0.054(2) 0.014(2) -0.008(2) 0.052(3)
C19 0.052(2) 0.051(2) 0.052(2) 0.0017(17) -0.0048(16) 0.0291(18)
C20 0.041(2) 0.072(3) 0.088(3) 0.002(2) 0.001(2) 0.034(2)
C21 0.039(2) 0.071(3) 0.095(3) 0.015(3) 0.024(2) 0.0229(19)
C22 0.0399(18) 0.057(2) 0.069(2) 0.0178(19) 0.0205(17) 0.0194(17)
C23 0.0411(17) 0.0362(17) 0.0392(16) 0.0041(14) 0.0029(13) 0.0212(14)
C24 0.0499(18) 0.0350(16) 0.0350(15) 0.0089(13) 0.0081(13) 0.0207(14)
C25 0.0472(18) 0.0442(18) 0.0394(16) 0.0153(14) 0.0197(14) 0.0232(15)
C26 0.056(2) 0.0443(19) 0.0448(18) 0.0101(15) 0.0178(15) 0.0257(16)
C27 0.0490(19) 0.048(2) 0.0475(18) 0.0088(16) 0.0101(15) 0.0193(16)
C28 0.0449(18) 0.0481(19) 0.0397(16) 0.0125(15) 0.0169(14) 0.0211(15)
C29 0.051(2) 0.059(2) 0.056(2) 0.0192(18) 0.0274(17) 0.0306(18)
C30 0.0481(19) 0.051(2) 0.0430(18) 0.0192(16) 0.0195(15) 0.0221(17)
N1 0.0375(13) 0.0409(15) 0.0403(13) 0.0180(12) 0.0125(11) 0.0188(12)
N2 0.0413(14) 0.0427(15) 0.0390(13) 0.0171(12) 0.0139(11) 0.0204(12)
N3 0.0390(13) 0.0368(14) 0.0397(13) 0.0122(11) 0.0140(11) 0.0184(11)
N4 0.0362(14) 0.0440(15) 0.0457(14) 0.0108(12) 0.0134(11) 0.0190(12)
O1 0.0482(15) 0.0696(19) 0.0833(19) 0.0112(16) 0.0091(14) 0.0263(14)
O2 0.0565(15) 0.0546(16) 0.0846(18) 0.0177(14) 0.0326(14) 0.0311(13)
O3 0.0518(14) 0.0595(16) 0.0469(13) 0.0059(12) 0.0105(11) 0.0231(12)
O4 0.0548(15) 0.0623(17) 0.0827(18) 0.0067(15) 0.0213(14) 0.0330(14)
O5 0.0635(15) 0.0442(13) 0.0433(12) 0.0147(10) 0.0238(11) 0.0197(11)
O6 0.0494(13) 0.0416(13) 0.0619(14) 0.0139(11) 0.0286(11) 0.0183(11)
O7 0.0529(16) 0.091(2) 0.117(2) 0.064(2) 0.0155(16) 0.0191(15)
O8 0.116(3) 0.102(3) 0.109(3) 0.021(2) 0.030(2) 0.039(2)
O9 0.0747(19) 0.074(2) 0.085(2) 0.0228(17) 0.0320(16) 0.0305(16)
O10 0.095(3) 0.146(4) 0.129(3) 0.076(3) 0.036(2) 0.042(3)
O11 0.156(3) 0.064(2) 0.086(2) 0.0316(18) 0.041(2) 0.048(2)
O12 0.081(2) 0.075(2) 0.110(2) 0.0435(19) 0.0490(19) 0.0348(17)
O13 0.080(2) 0.090(2) 0.106(2) 0.046(2) 0.0112(19) 0.0241(18)
O14 0.0696(18) 0.0574(17) 0.102(2) 0.0220(16) 0.0407(17) 0.0180(14)
S 0.0466(5) 0.0429(5) 0.0464(4) 0.0097(4) 0.0157(4) 0.0207(4)
Ni1 0.0335(2) 0.0383(2) 0.0360(2) 0.01346(17) 0.01112(15) 0.01762(17)

loop_
_atom_type_symbol
_atom_type_description
_atom_type_scat_dispersion_real
_atom_type_scat_dispersion_imag
_atom_type_scat_source
C C 0.0033 0.0016 'International Tables Vol C Tables 4.2.6.8 and 6.1.1.4'
H H 0.0000 0.0000 'International Tables Vol C Tables 4.2.6.8 and 6.1.1.4'
N N 0.0061 0.0033 'International Tables Vol C Tables 4.2.6.8 and 6.1.1.4'
O O 0.0106 0.0060 'International Tables Vol C Tables 4.2.6.8 and 6.1.1.4'
S S 0.1246 0.1234 'International Tables Vol C Tables 4.2.6.8 and 6.1.1.4'
Ni Ni 0.3393 1.1124 'International Tables Vol C Tables 4.2.6.8 and 6.1.1.4'

loop_
_geom_angle_atom_site_label_1
_geom_angle_atom_site_label_2
_geom_angle_atom_site_label_3
_geom_angle
_geom_angle_site_symmetry_1
_geom_angle_site_symmetry_3
_geom_angle_publ_flag
N2 C1 C2 122.9(3) . . ?
N2 C1 H7 118.5 . . ?
C2 C1 H7 118.5 . . ?
C3 C2 C1 119.3(3) . . ?
C3 C2 H1 120.3 . . ?
C1 C2 H1 120.3 . . ?
C2 C3 C4 119.9(3) . . ?
C2 C3 H2 120.0 . . ?
C4 C3 H2 120.0 . . ?
C3 C4 C12 117.4(3) . . ?
C3 C4 C5 124.4(3) . . ?
C12 C4 C5 118.2(3) . . ?
C6 C5 C4 121.6(4) . . ?
C6 C5 H3 119.2 . . ?
C4 C5 H3 119.2 . . ?
C5 C6 C7 121.5(3) . . ?
C5 C6 H4 119.3 . . ?
C7 C6 H4 119.3 . . ?
C11 C7 C8 116.9(3) . . ?
C11 C7 C6 119.1(3) . . ?
C8 C7 C6 124.1(3) . . ?
C9 C8 C7 119.7(3) . . ?
C9 C8 H5 120.1 . . ?
C7 C8 H5 120.1 . . ?
C8 C9 C10 119.4(3) . . ?
C8 C9 H6 120.3 . . ?
C10 C9 H6 120.3 . . ?
N1 C10 C9 123.0(3) . . ?
N1 C10 H8 118.5 . . ?
C9 C10 H8 118.5 . . ?
N1 C11 C7 123.2(3) . . ?
N1 C11 C12 117.5(3) . . ?
C7 C11 C12 119.3(3) . . ?
N2 C12 C4 122.5(3) . . ?
N2 C12 C11 117.1(3) . . ?
C4 C12 C11 120.4(3) . . ?
N3 C13 C14 122.6(3) . . ?
N3 C13 H9 118.7 . . ?
C14 C13 H9 118.7 . . ?
C15 C14 C13 119.3(3) . . ?
C15 C14 H10 120.3 . . ?
C13 C14 H10 120.3 . . ?
C14 C15 C16 120.2(3) . . ?
C14 C15 H11 119.9 . . ?
C16 C15 H11 119.9 . . ?
C24 C16 C15 116.8(3) . . ?
C24 C16 C17 118.8(4) . . ?
C15 C16 C17 124.5(4) . . ?
C18 C17 C16 121.2(4) . . ?
C18 C17 H12 119.4 . . ?
C16 C17 H12 119.4 . . ?
C17 C18 C19 121.7(4) . . ?
C17 C18 H13 119.2 . . ?
C19 C18 H13 119.2 . . ?
C20 C19 C23 116.8(4) . . ?
C20 C19 C18 124.8(4) . . ?
C23 C19 C18 118.5(4) . . ?
C21 C20 C19 120.4(3) . . ?
C21 C20 H14 119.8 . . ?
C19 C20 H14 119.8 . . ?
C20 C21 C22 119.2(4) . . ?
C20 C21 H15 120.4 . . ?
C22 C21 H15 120.4 . . ?
N4 C22 C21 122.8(4) . . ?
N4 C22 H16 118.6 . . ?
C21 C22 H16 118.6 . . ?
N4 C23 C19 122.8(3) . . ?
N4 C23 C24 117.6(3) . . ?
C19 C23 C24 119.6(3) . . ?
N3 C24 C16 122.9(3) . . ?
N3 C24 C23 116.9(3) . . ?
C16 C24 C23 120.2(3) . . ?
C26 C25 C30 128.1(3) . . ?
C26 C25 S 110.7(2) . . ?
C30 C25 S 121.2(2) . . ?
C25 C26 C27 113.4(3) . . ?
C25 C26 H17 123.3 . . ?
C27 C26 H17 123.3 . . ?
C28 C27 C26 112.5(3) . . ?
C28 C27 H18 123.7 . . ?
C26 C27 H18 123.7 . . ?
C27 C28 C29 128.2(3) . . ?
C27 C28 S 111.3(2) . . ?
C29 C28 S 120.5(3) . . ?
O1 C29 O2 126.0(3) . . ?
O1 C29 C28 117.3(3) . . ?
O2 C29 C28 116.8(3) . . ?
O3 C30 O4 125.4(3) . . ?
O3 C30 C25 118.3(3) . . ?
O4 C30 C25 116.3(3) . . ?
C10 N1 C11 117.8(3) . . ?
C10 N1 Ni1 129.3(2) . . ?
C11 N1 Ni1 112.78(19) . . ?
C1 N2 C12 118.0(3) . . ?
C1 N2 Ni1 129.3(2) . . ?
C12 N2 Ni1 112.33(19) . . ?
C13 N3 C24 118.1(3) . . ?
C13 N3 Ni1 129.4(2) . . ?
C24 N3 Ni1 112.47(19) . . ?
C22 N4 C23 118.1(3) . . ?
C22 N4 Ni1 129.0(2) . . ?
C23 N4 Ni1 112.6(2) . . ?
Ni1 O5 H5A 109.5 . . ?
Ni1 O5 H5B 121.0 . . ?
H5A O5 H5B 120.6 . . ?
Ni1 O6 H6A 109.5 . . ?
Ni1 O6 H6B 119.0 . . ?
H6A O6 H6B 125.7 . . ?
H7A O7 H7B 111.5 . . ?
H8A O8 H8B 109.8 . . ?
H9A O9 H9B 125.8 . . ?
H10A O10 H10B 109.8 . . ?
H11A O11 H11B 91.5 . . ?
H12A O12 H12B 115.8 . . ?
H13A O13 H13B 135.8 . . ?
H14A O14 H14B 108.2 . . ?
C28 S C25 92.00(16) . . ?
O6 Ni1 O5 88.07(9) . . ?
O6 Ni1 N4 93.41(10) . . ?
O5 Ni1 N4 96.70(10) . . ?
O6 Ni1 N1 94.44(9) . . ?
O5 Ni1 N1 89.31(9) . . ?
N4 Ni1 N1 170.27(10) . . ?
O6 Ni1 N3 91.95(9) . . ?
O5 Ni1 N3 176.38(9) . . ?
N4 Ni1 N3 79.69(10) . . ?
N1 Ni1 N3 94.29(9) . . ?
O6 Ni1 N2 172.06(9) . . ?
O5 Ni1 N2 86.34(9) . . ?
N4 Ni1 N2 92.85(10) . . ?
N1 Ni1 N2 79.86(10) . . ?
N3 Ni1 N2 93.97(9) . . ?

loop_
_geom_bond_atom_site_label_1
_geom_bond_atom_site_label_2
_geom_bond_distance
_geom_bond_site_symmetry_2
_geom_bond_publ_flag
C1 N2 1.324(4) . ?
C1 C2 1.396(5) . ?
C1 H7 0.9300 . ?
C2 C3 1.354(5) . ?
C2 H1 0.9300 . ?
C3 C4 1.401(5) . ?
C3 H2 0.9300 . ?
C4 C12 1.403(4) . ?
C4 C5 1.439(5) . ?
C5 C6 1.338(6) . ?
C5 H3 0.9300 . ?
C6 C7 1.428(5) . ?
C6 H4 0.9300 . ?
C7 C11 1.407(4) . ?
C7 C8 1.407(5) . ?
C8 C9 1.361(5) . ?
C8 H5 0.9300 . ?
C9 C10 1.395(4) . ?
C9 H6 0.9300 . ?
C10 N1 1.327(4) . ?
C10 H8 0.9300 . ?
C11 N1 1.354(4) . ?
C11 C12 1.439(4) . ?
C12 N2 1.362(4) . ?
C13 N3 1.323(4) . ?
C13 C14 1.403(5) . ?
C13 H9 0.9300 . ?
C14 C15 1.353(6) . ?
C14 H10 0.9300 . ?
C15 C16 1.408(5) . ?
C15 H11 0.9300 . ?
C16 C24 1.402(4) . ?
C16 C17 1.426(5) . ?
C17 C18 1.343(6) . ?
C17 H12 0.9300 . ?
C18 C19 1.432(6) . ?
C18 H13 0.9300 . ?
C19 C20 1.399(6) . ?
C19 C23 1.407(4) . ?
C20 C21 1.351(6) . ?
C20 H14 0.9300 . ?
C21 C22 1.397(5) . ?
C21 H15 0.9300 . ?
C22 N4 1.324(4) . ?
C22 H16 0.9300 . ?
C23 N4 1.354(4) . ?
C23 C24 1.434(4) . ?
C24 N3 1.363(4) . ?
C25 C26 1.361(5) . ?
C25 C30 1.489(4) . ?
C25 S 1.719(3) . ?
C26 C27 1.409(5) . ?
C26 H17 0.9300 . ?
C27 C28 1.361(5) . ?
C27 H18 0.9300 . ?
C28 C29 1.495(5) . ?
C28 S 1.717(3) . ?
C29 O1 1.251(4) . ?
C29 O2 1.252(4) . ?
C30 O3 1.247(4) . ?
C30 O4 1.248(4) . ?
N1 Ni1 2.086(2) . ?
N2 Ni1 2.096(3) . ?
N3 Ni1 2.094(2) . ?
N4 Ni1 2.085(2) . ?
O5 Ni1 2.075(2) . ?
O5 H5A 0.8200 . ?
O5 H5B 0.7476 . ?
O6 Ni1 2.055(2) . ?
O6 H6A 0.8200 . ?
O6 H6B 0.9965 . ?
O7 H7A 0.9886 . ?
O7 H7B 0.9831 . ?
O8 H8A 0.9730 . ?
O8 H8B 0.9515 . ?
O9 H9A 0.8661 . ?
O9 H9B 0.9885 . ?
O10 H10A 0.8500 . ?
O10 H10B 0.9798 . ?
O11 H11A 0.9095 . ?
O11 H11B 0.9744 . ?
O12 H12A 0.8500 . ?
O12 H12B 0.9746 . ?
O13 H13A 0.8500 . ?
O13 H13B 0.8798 . ?
O14 H14A 0.9937 . ?
O14 H14B 1.0028 . ?

loop_
_geom_torsion_atom_site_label_1
_geom_torsion_atom_site_label_2
_geom_torsion_atom_site_label_3
_geom_torsion_atom_site_label_4
_geom_torsion
_geom_torsion_site_symmetry_1
_geom_torsion_site_symmetry_2
_geom_torsion_site_symmetry_3
_geom_torsion_site_symmetry_4
_geom_torsion_publ_flag
N2 C1 C2 C3 -0.5(5) . . . . ?
C1 C2 C3 C4 0.5(5) . . . . ?
C2 C3 C4 C12 -0.6(5) . . . . ?
C2 C3 C4 C5 -180.0(3) . . . . ?
C3 C4 C5 C6 178.5(3) . . . . ?
C12 C4 C5 C6 -0.8(5) . . . . ?
C4 C5 C6 C7 0.4(5) . . . . ?
C5 C6 C7 C11 0.4(5) . . . . ?
C5 C6 C7 C8 -179.0(3) . . . . ?
C11 C7 C8 C9 0.5(5) . . . . ?
C6 C7 C8 C9 -180.0(3) . . . . ?
C7 C8 C9 C10 -1.1(5) . . . . ?
C8 C9 C10 N1 0.3(5) . . . . ?
C8 C7 C11 N1 0.8(4) . . . . ?
C6 C7 C11 N1 -178.7(3) . . . . ?
C8 C7 C11 C12 178.7(3) . . . . ?
C6 C7 C11 C12 -0.8(4) . . . . ?
C3 C4 C12 N2 0.7(4) . . . . ?
C5 C4 C12 N2 -179.9(3) . . . . ?
C3 C4 C12 C11 -178.9(3) . . . . ?
C5 C4 C12 C11 0.4(4) . . . . ?
N1 C11 C12 N2 -1.3(4) . . . . ?
C7 C11 C12 N2 -179.3(3) . . . . ?
N1 C11 C12 C4 178.4(3) . . . . ?
C7 C11 C12 C4 0.3(4) . . . . ?
N3 C13 C14 C15 0.8(6) . . . . ?
C13 C14 C15 C16 -1.4(6) . . . . ?
C14 C15 C16 C24 0.0(5) . . . . ?
C14 C15 C16 C17 -178.9(4) . . . . ?
C24 C16 C17 C18 -1.0(6) . . . . ?
C15 C16 C17 C18 177.9(4) . . . . ?
C16 C17 C18 C19 0.1(6) . . . . ?
C17 C18 C19 C20 -178.6(4) . . . . ?
C17 C18 C19 C23 0.7(6) . . . . ?
C23 C19 C20 C21 -0.5(6) . . . . ?
C18 C19 C20 C21 178.8(4) . . . . ?
C19 C20 C21 C22 0.7(6) . . . . ?
C20 C21 C22 N4 0.0(6) . . . . ?
C20 C19 C23 N4 -0.4(5) . . . . ?
C18 C19 C23 N4 -179.7(3) . . . . ?
C20 C19 C23 C24 178.8(3) . . . . ?
C18 C19 C23 C24 -0.5(5) . . . . ?
C15 C16 C24 N3 2.2(5) . . . . ?
C17 C16 C24 N3 -178.8(3) . . . . ?
C15 C16 C24 C23 -177.8(3) . . . . ?
C17 C16 C24 C23 1.1(5) . . . . ?
N4 C23 C24 N3 -1.1(4) . . . . ?
C19 C23 C24 N3 179.6(3) . . . . ?
N4 C23 C24 C16 178.9(3) . . . . ?
C19 C23 C24 C16 -0.4(5) . . . . ?
C30 C25 C26 C27 177.1(3) . . . . ?
S C25 C26 C27 -0.6(4) . . . . ?
C25 C26 C27 C28 -0.5(4) . . . . ?
C26 C27 C28 C29 -177.7(3) . . . . ?
C26 C27 C28 S 1.3(4) . . . . ?
C27 C28 C29 O1 -5.6(5) . . . . ?
S C28 C29 O1 175.4(3) . . . . ?
C27 C28 C29 O2 173.5(3) . . . . ?
S C28 C29 O2 -5.5(4) . . . . ?
C26 C25 C30 O3 164.9(3) . . . . ?
S C25 C30 O3 -17.7(4) . . . . ?
C26 C25 C30 O4 -16.8(5) . . . . ?
S C25 C30 O4 160.6(3) . . . . ?
C9 C10 N1 C11 1.0(5) . . . . ?
C9 C10 N1 Ni1 -173.8(2) . . . . ?
C7 C11 N1 C10 -1.5(4) . . . . ?
C12 C11 N1 C10 -179.5(3) . . . . ?
C7 C11 N1 Ni1 174.1(2) . . . . ?
C12 C11 N1 Ni1 -3.9(3) . . . . ?
C2 C1 N2 C12 0.5(5) . . . . ?
C2 C1 N2 Ni1 172.5(2) . . . . ?
C4 C12 N2 C1 -0.7(4) . . . . ?
C11 C12 N2 C1 179.0(3) . . . . ?
C4 C12 N2 Ni1 -174.0(2) . . . . ?
C11 C12 N2 Ni1 5.7(3) . . . . ?
C14 C13 N3 C24 1.2(5) . . . . ?
C14 C13 N3 Ni1 -175.7(3) . . . . ?
C16 C24 N3 C13 -2.8(4) . . . . ?
C23 C24 N3 C13 177.3(3) . . . . ?
C16 C24 N3 Ni1 174.6(2) . . . . ?
C23 C24 N3 Ni1 -5.3(3) . . . . ?
C21 C22 N4 C23 -0.9(5) . . . . ?
C21 C22 N4 Ni1 173.0(3) . . . . ?
C19 C23 N4 C22 1.1(5) . . . . ?
C24 C23 N4 C22 -178.1(3) . . . . ?
C19 C23 N4 Ni1 -173.7(2) . . . . ?
C24 C23 N4 Ni1 7.1(3) . . . . ?
C27 C28 S C25 -1.3(3) . . . . ?
C29 C28 S C25 177.7(3) . . . . ?
C26 C25 S C28 1.1(3) . . . . ?
C30 C25 S C28 -176.8(2) . . . . ?
C22 N4 Ni1 O6 87.0(3) . . . . ?
C23 N4 Ni1 O6 -98.8(2) . . . . ?
C22 N4 Ni1 O5 -1.4(3) . . . . ?
C23 N4 Ni1 O5 172.7(2) . . . . ?
C22 N4 Ni1 N1 -129.2(6) . . . . ?
C23 N4 Ni1 N1 44.9(7) . . . . ?
C22 N4 Ni1 N3 178.4(3) . . . . ?
C23 N4 Ni1 N3 -7.5(2) . . . . ?
C22 N4 Ni1 N2 -88.1(3) . . . . ?
C23 N4 Ni1 N2 86.0(2) . . . . ?
C10 N1 Ni1 O6 5.8(3) . . . . ?
C11 N1 Ni1 O6 -169.21(19) . . . . ?
C10 N1 Ni1 O5 93.8(3) . . . . ?
C11 N1 Ni1 O5 -81.19(19) . . . . ?
C10 N1 Ni1 N4 -137.9(5) . . . . ?
C11 N1 Ni1 N4 47.1(6) . . . . ?
C10 N1 Ni1 N3 -86.5(3) . . . . ?
C11 N1 Ni1 N3 98.49(19) . . . . ?
C10 N1 Ni1 N2 -179.8(3) . . . . ?
C11 N1 Ni1 N2 5.21(19) . . . . ?
C13 N3 Ni1 O6 -83.0(3) . . . . ?
C24 N3 Ni1 O6 100.0(2) . . . . ?
C13 N3 Ni1 O5 -173.4(13) . . . . ?
C24 N3 Ni1 O5 9.6(16) . . . . ?
C13 N3 Ni1 N4 -176.1(3) . . . . ?
C24 N3 Ni1 N4 6.9(2) . . . . ?
C13 N3 Ni1 N1 11.6(3) . . . . ?
C24 N3 Ni1 N1 -165.4(2) . . . . ?
C13 N3 Ni1 N2 91.7(3) . . . . ?
C24 N3 Ni1 N2 -85.3(2) . . . . ?
C1 N2 Ni1 O6 -133.7(6) . . . . ?
C12 N2 Ni1 O6 38.7(7) . . . . ?
C1 N2 Ni1 O5 -88.3(3) . . . . ?
C12 N2 Ni1 O5 84.10(19) . . . . ?
C1 N2 Ni1 N4 8.3(3) . . . . ?
C12 N2 Ni1 N4 -179.37(19) . . . . ?
C1 N2 Ni1 N1 -178.2(3) . . . . ?
C12 N2 Ni1 N1 -5.86(18) . . . . ?
C1 N2 Ni1 N3 88.1(3) . . . . ?
C12 N2 Ni1 N3 -99.51(19) . . . . ?
